data_4318438
loop_
_publ_author_name
'Jens Wessel'
'Ulrich Behrens'
'Enno Lork'
'Tobias Borrmann'
'Wolf-Dieter Stohrer'
'R\"udiger Mews'

_publ_contact_author
;
       R\"udiger Mews
       Institut f\"ur Anorganische und Physikalische Chemie
       der Universit\"at
       Postfach 330 440
       28334 Bremen
       Bundesrepublik Deutschland
;
_publ_contact_author_email mews@chemie.uni-bremen.de
_publ_contact_author_fax '049 421 2184267'
_publ_contact_author_phone '049 421 2183354'
_publ_section_title
;
 Tris(dimethylamino)oxosulfonium Difluorotrimethylsilicate,
 (Me2N)3SO+Me3SiF2- (TAOS Fluoride)
;
_journal_name_full 'Inorganic Chemistry'
_journal_page_first 4715
_journal_page_last 4721
_journal_paper_doi 10.1021/ic0201755
_journal_volume 41
_journal_year 2002
_chemical_formula_sum 'C9 H27 F2 N3 O S Si'
_chemical_formula_weight 291.49
_chemical_melting_point 330.6(5)
_chemical_name_common TAOS-Fluoride
_chemical_name_systematic
;
Tris(dimethylamino)oxosulfonium-trimethyldifluorosilicate
;
_space_group_IT_number 4
_symmetry_cell_setting monoclinic
_symmetry_space_group_name_Hall 'P 2yb'
_symmetry_space_group_name_H-M 'P 1 21 1'
_atom_sites_solution_hydrogens geom
_atom_sites_solution_primary direct
_atom_sites_solution_secondary difmap
_audit_creation_method SHELXL
_cell_angle_alpha 90.00
_cell_angle_beta 94.360(10)
_cell_angle_gamma 90.00
_cell_formula_units_Z 2
_cell_length_a 8.0730(10)
_cell_length_b 8.583(2)
_cell_length_c 11.1480(10)
_cell_measurement_reflns_used 43
_cell_measurement_temperature 173(2)
_cell_measurement_theta_max 16.1
_cell_measurement_theta_min 5.2
_cell_volume 770.2(2)
_computing_cell_refinement 'Siemens XSCAnS'
_computing_data_collection 'Siemens XSCAnS'
_computing_data_reduction XPREP
_computing_molecular_graphics 'SHELXTL XPW'
_computing_publication_material 'SHELXL-93 (Sheldrick, 1993)'
_computing_structure_refinement 'SHELXL-93 (Sheldrick, 1993)'
_computing_structure_solution 'SHELXS-86 (Sheldrick, 1990)'
_diffrn_ambient_temperature 173(2)
_diffrn_measurement_device 'Siemens P4'
_diffrn_measurement_method '2\q/\w scans'
_diffrn_radiation_monochromator graphite
_diffrn_radiation_source 'normal-focus sealed tube'
_diffrn_radiation_type MoK\a
_diffrn_radiation_wavelength 0.71073
_diffrn_reflns_av_R_equivalents 0.1071
_diffrn_reflns_av_sigmaI/netI 0.0708
_diffrn_reflns_limit_h_max 10
_diffrn_reflns_limit_h_min -1
_diffrn_reflns_limit_k_max 11
_diffrn_reflns_limit_k_min -11
_diffrn_reflns_limit_l_max 14
_diffrn_reflns_limit_l_min -14
_diffrn_reflns_number 4363
_diffrn_reflns_theta_max 27.50
_diffrn_reflns_theta_min 2.53
_diffrn_standards_decay_% 'random variation +/-2.0'
_diffrn_standards_interval_count 197
_diffrn_standards_number 3
_exptl_absorpt_coefficient_mu 0.300
_exptl_absorpt_correction_type none
_exptl_crystal_colour Colourless
_exptl_crystal_density_diffrn 1.257
_exptl_crystal_description blocks
_exptl_crystal_F_000 316
_exptl_crystal_size_max 0.60
_exptl_crystal_size_mid 0.40
_exptl_crystal_size_min 0.40
_refine_diff_density_max 0.351
_refine_diff_density_min -0.445
_refine_diff_density_rms 0.075
_refine_ls_abs_structure_details 'Flack H D (1983), Acta Cryst. A39, 876-881'
_refine_ls_abs_structure_Flack -0.03(9)
_refine_ls_extinction_method none
_refine_ls_goodness_of_fit_all 1.016
_refine_ls_goodness_of_fit_obs 1.043
_refine_ls_hydrogen_treatment refU
_refine_ls_matrix_type full
_refine_ls_number_parameters 164
_refine_ls_number_reflns 3532
_refine_ls_number_restraints 1
_refine_ls_restrained_S_all 1.015
_refine_ls_restrained_S_obs 1.043
_refine_ls_R_factor_all 0.0479
_refine_ls_R_factor_obs 0.0455
_refine_ls_shift/esd_max -0.044
_refine_ls_shift/esd_mean 0.001
_refine_ls_structure_factor_coef Fsqd
_refine_ls_weighting_details 'w=1/[\s^2^(Fo^2^)+(0.0814P)^2^+0.0000P] where P=(Fo^2^+2Fc^2^)/3'
_refine_ls_weighting_scheme calc
_refine_ls_wR_factor_all 0.1145
_refine_ls_wR_factor_obs 0.1132
_reflns_number_observed 3281
_reflns_number_total 3532
_reflns_observed_criterion >2sigma(I)
_cod_data_source_file ic0201755_1.cif
_cod_data_source_block jw21
_cod_depositor_comments
;
The following automatic conversions were performed:

'_chemical_melting_point' value '57-58 deg. C' was changed to
'330.6(5)' - it was converted from degrees Celsius(C) to Kelvins(K),
the average value was taken and precision was estimated.

Automatic conversion script
Id: cif_fix_values 1569 2011-02-09 13:29:24Z adriana 

The following automatic conversions were performed:

'_symmetry_cell_setting' value 'Monoclinic' changed to 'monoclinic'
according to the built-in table from CIF Core dictionary named
'cif_core.dic' version 2.4.1 from 2010-06-29.

Automatic conversion script
Id: cif_fix_values 1646 2011-03-28 12:23:43Z adriana 

The following automatic conversions were performed:

'_refine_ls_weighting_scheme' value 'calc
w=1/[\s^2^(Fo^2^)+(0.0814P)^2^+0.0000P] where P=(Fo^2^+2Fc^2^)/3' was
changed to 'calc'. New tag '_refine_ls_weighting_details' was
created. The value of the new tag was set to
'w=1/[\s^2^(Fo^2^)+(0.0814P)^2^+0.0000P] where P=(Fo^2^+2Fc^2^)/3'.

Automatic conversion script
Id: cif_fix_values 3143 2015-03-26 13:38:13Z robertas 
;
_cod_database_code 4318438

loop_
_symmetry_equiv_pos_as_xyz
'x, y, z'
'-x, y+1/2, -z'

loop_
_atom_site_aniso_label
_atom_site_aniso_U_11
_atom_site_aniso_U_22
_atom_site_aniso_U_33
_atom_site_aniso_U_23
_atom_site_aniso_U_13
_atom_site_aniso_U_12
S1 0.0308(2) 0.0241(2) 0.0188(2) 0.0005(2) 0.00505(14) 0.0007(2)
O1 0.0391(7) 0.0323(7) 0.0250(7) 0.0028(7) 0.0107(5) 0.0034(8)
N1 0.0397(9) 0.0249(9) 0.0231(9) 0.0013(7) 0.0057(7) 0.0043(7)
C1 0.065(2) 0.0397(13) 0.0272(13) -0.0021(10) 0.0128(11) 0.0172(12)
C2 0.0475(12) 0.0277(11) 0.0333(13) 0.0075(9) 0.0059(10) 0.0051(9)
N2 0.0420(10) 0.0319(10) 0.0237(9) 0.0055(7) 0.0042(7) -0.0009(7)
C3 0.060(2) 0.047(2) 0.037(2) 0.0166(13) 0.0165(12) -0.0042(12)
C4 0.0515(14) 0.0326(12) 0.0391(14) 0.0050(10) -0.0110(10) 0.0047(10)
N3 0.0361(10) 0.0382(10) 0.0345(11) -0.0026(9) -0.0015(8) -0.0055(8)
C5 0.0316(11) 0.063(2) 0.104(3) -0.004(2) -0.0074(13) -0.005(2)
C6 0.069(2) 0.046(2) 0.051(2) -0.0163(13) 0.0069(15) -0.0219(14)
Si1 0.0274(2) 0.0298(3) 0.0246(3) 0.0004(3) 0.0034(2) -0.0001(2)
F1 0.0420(8) 0.0844(14) 0.0427(9) -0.0072(9) 0.0186(6) -0.0116(8)
F2 0.0374(6) 0.0411(9) 0.0398(8) 0.0012(6) 0.0119(5) -0.0042(5)
C7 0.0439(12) 0.0264(10) 0.0376(14) 0.0031(10) -0.0041(10) -0.0047(9)
C8 0.0425(13) 0.054(2) 0.047(2) 0.0008(13) -0.0036(11) 0.0168(12)
C9 0.0574(15) 0.0331(12) 0.0308(13) -0.0020(10) -0.0014(10) -0.0035(10)

loop_
_atom_site_label
_atom_site_type_symbol
_atom_site_fract_x
_atom_site_fract_y
_atom_site_fract_z
_atom_site_U_iso_or_equiv
_atom_site_thermal_displace_type
_atom_site_occupancy
_atom_site_calc_flag
_atom_site_refinement_flags
_atom_site_disorder_group
S1 S 0.60439(5) 0.24919(6) 0.31486(4) 0.02439(13) Uani 1 d . .
O1 O 0.4757(2) 0.2524(2) 0.39552(13) 0.0317(3) Uani 1 d . .
N1 N 0.6394(2) 0.0761(2) 0.2747(2) 0.0291(4) Uani 1 d . .
C1 C 0.6859(4) 0.0319(3) 0.1556(3) 0.0436(6) Uani 1 d . .
H1A H 0.6801(31) 0.1235(7) 0.1030(7) 0.070(2) Uiso 1 calc R .
H1B H 0.6094(19) -0.0482(21) 0.1219(10) 0.070(2) Uiso 1 calc R .
H1C H 0.7995(12) -0.0092(28) 0.1619(4) 0.070(2) Uiso 1 calc R .
C2 C 0.6399(3) -0.0504(3) 0.3641(2) 0.0360(5) Uani 1 d . .
H2A H 0.5573(22) -0.1290(15) 0.3371(11) 0.070(2) Uiso 1 calc R .
H2B H 0.6125(31) -0.0078(6) 0.4417(6) 0.070(2) Uiso 1 calc R .
H2C H 0.7503(10) -0.0984(20) 0.3729(17) 0.070(2) Uiso 1 calc R .
N2 N 0.5553(3) 0.3518(2) 0.1992(2) 0.0324(4) Uani 1 d . .
C3 C 0.6721(4) 0.4460(4) 0.1365(3) 0.0472(7) Uani 1 d . .
H3A H 0.7797(11) 0.4483(28) 0.1835(13) 0.070(2) Uiso 1 calc R .
H3B H 0.6291(18) 0.5524(9) 0.1267(23) 0.070(2) Uiso 1 calc R .
H3C H 0.6858(28) 0.4006(19) 0.0572(11) 0.070(2) Uiso 1 calc R .
C4 C 0.3912(3) 0.3296(3) 0.1349(3) 0.0418(6) Uani 1 d . .
H4A H 0.3194(11) 0.2712(26) 0.1860(9) 0.070(2) Uiso 1 calc R .
H4B H 0.4034(5) 0.2713(26) 0.0605(12) 0.070(2) Uiso 1 calc R .
H4C H 0.3412(14) 0.4314(3) 0.1154(21) 0.070(2) Uiso 1 calc R .
N3 N 0.7719(2) 0.3205(3) 0.3769(2) 0.0365(4) Uani 1 d . .
C5 C 0.9350(3) 0.2510(5) 0.3663(4) 0.0668(9) Uani 1 d . .
H5A H 0.9960(13) 0.3123(19) 0.3100(19) 0.070(2) Uiso 1 calc R .
H5B H 0.9215(3) 0.1440(12) 0.3364(23) 0.070(2) Uiso 1 calc R .
H5C H 0.9970(13) 0.2500(29) 0.4453(6) 0.070(2) Uiso 1 calc R .
C6 C 0.7664(4) 0.4718(4) 0.4360(3) 0.0553(8) Uani 1 d . .
H6A H 0.6504(4) 0.5019(15) 0.4431(22) 0.070(2) Uiso 1 calc R .
H6B H 0.8207(30) 0.5499(7) 0.3883(13) 0.070(2) Uiso 1 calc R .
H6C H 0.8243(29) 0.4653(9) 0.5164(10) 0.070(2) Uiso 1 calc R .
Si1 Si 0.83804(6) 0.25834(7) -0.20366(5) 0.02718(14) Uani 1 d . .
F1 F 1.0053(2) 0.2973(3) -0.2923(2) 0.0556(5) Uani 1 d . .
F2 F 0.6681(2) 0.2190(2) -0.11589(14) 0.0390(4) Uani 1 d . .
C7 C 0.7867(3) 0.4725(3) -0.2020(2) 0.0363(5) Uani 1 d . .
H7A H 0.8707(17) 0.5276(5) -0.1499(18) 0.070(2) Uiso 1 calc R .
H7B H 0.6772(14) 0.4872(3) -0.1713(21) 0.070(2) Uiso 1 calc R .
H7C H 0.7855(30) 0.5142(7) -0.2839(4) 0.070(2) Uiso 1 calc R .
C8 C 0.9823(4) 0.1806(4) -0.0769(3) 0.0483(7) Uani 1 d . .
H8A H 0.9671(23) 0.0677(6) -0.0702(15) 0.070(2) Uiso 1 calc R .
H8B H 0.9573(22) 0.2307(22) -0.0013(5) 0.070(2) Uiso 1 calc R .
H8C H 1.0975(4) 0.2029(27) -0.0931(12) 0.070(2) Uiso 1 calc R .
C9 C 0.7431(4) 0.1301(3) -0.3274(3) 0.0407(6) Uani 1 d . .
H9A H 0.6475(19) 0.0746(22) -0.2988(8) 0.070(2) Uiso 1 calc R .
H9B H 0.8258(10) 0.0545(19) -0.3506(16) 0.070(2) Uiso 1 calc R .
H9C H 0.7064(28) 0.1944(4) -0.3971(8) 0.070(2) Uiso 1 calc R .

loop_
_atom_type_symbol
_atom_type_description
_atom_type_scat_dispersion_real
_atom_type_scat_dispersion_imag
_atom_type_scat_source
C C 0.0033 0.0016 'International Tables Vol C Tables 4.2.6.8 and 6.1.1.4'
H H 0.0000 0.0000 'International Tables Vol C Tables 4.2.6.8 and 6.1.1.4'
N N 0.0061 0.0033 'International Tables Vol C Tables 4.2.6.8 and 6.1.1.4'
O O 0.0106 0.0060 'International Tables Vol C Tables 4.2.6.8 and 6.1.1.4'
F F 0.0171 0.0103 'International Tables Vol C Tables 4.2.6.8 and 6.1.1.4'
Si Si 0.0817 0.0704 'International Tables Vol C Tables 4.2.6.8 and 6.1.1.4'
S S 0.1246 0.1234 'International Tables Vol C Tables 4.2.6.8 and 6.1.1.4'

loop_
_geom_angle_atom_site_label_1
_geom_angle_atom_site_label_2
_geom_angle_atom_site_label_3
_geom_angle
_geom_angle_site_symmetry_1
_geom_angle_site_symmetry_3
_geom_angle_publ_flag
O1 S1 N1 110.54(11) . . ?
O1 S1 N2 110.69(11) . . ?
N1 S1 N2 109.28(10) . . ?
O1 S1 N3 110.74(11) . . ?
N1 S1 N3 108.60(11) . . ?
N2 S1 N3 106.90(12) . . ?
C1 N1 C2 115.9(2) . . ?
C1 N1 S1 124.4(2) . . ?
C2 N1 S1 119.5(2) . . ?
C3 N2 C4 115.4(2) . . ?
C3 N2 S1 124.5(2) . . ?
C4 N2 S1 119.0(2) . . ?
C5 N3 C6 117.4(2) . . ?
C5 N3 S1 123.3(2) . . ?
C6 N3 S1 118.9(2) . . ?
F1 Si1 F2 179.35(8) . . ?
F1 Si1 C9 89.25(12) . . ?
F2 Si1 C9 90.21(11) . . ?
F1 Si1 C8 91.81(12) . . ?
F2 Si1 C8 88.78(12) . . ?
C9 Si1 C8 122.48(14) . . ?
F1 Si1 C7 89.94(12) . . ?
F2 Si1 C7 90.01(10) . . ?
C9 Si1 C7 120.01(11) . . ?
C8 Si1 C7 117.51(13) . . ?

loop_
_geom_bond_atom_site_label_1
_geom_bond_atom_site_label_2
_geom_bond_distance
_geom_bond_site_symmetry_2
_geom_bond_publ_flag
S1 O1 1.4247(14) . ?
S1 N1 1.583(2) . ?
S1 N2 1.587(2) . ?
S1 N3 1.594(2) . ?
N1 C1 1.457(3) . ?
N1 C2 1.473(3) . ?
N2 C3 1.460(3) . ?
N2 C4 1.470(3) . ?
N3 C5 1.458(4) . ?
N3 C6 1.459(4) . ?
Si1 F1 1.765(2) . ?
Si1 F2 1.7771(14) . ?
Si1 C9 1.882(3) . ?
Si1 C8 1.884(3) . ?
Si1 C7 1.885(3) . ?

loop_
_cod_related_entry_id
_cod_related_entry_database
_cod_related_entry_code
1 ChemSpider 30661066
